data_1506917
loop_
_publ_author_name
'Zoppellaro, Giorgio'
'Enkelmann, Volker'
'Geies, Ahmed'
'Baumgarten, Martin'

_publ_section_title
;
 A multifunctional high-spin biradical
 pyrazolylbipyridine-bisnitronylnitroxide.
;
_journal_issue 26
_journal_name_full 'Organic letters'
_journal_page_first 4929
_journal_page_last 4932
_journal_paper_doi 10.1021/ol0479040
_journal_volume 6
_journal_year 2004
_chemical_compound_source
;
?
;
_chemical_formula_moiety ' C29 H37 N7 O6 '
_chemical_formula_sum 'C29 H37 N7 O6'
_chemical_formula_weight 579.66
_chemical_name_systematic
;                                                                               
terpyridine
;
_space_group_IT_number 14
_symmetry_cell_setting monoclinic
_symmetry_space_group_name_Hall '-P 2ybc'
_symmetry_space_group_name_H-M 'P 1 21/c 1'
_atom_sites_solution_hydrogens geom
_atom_sites_solution_primary direct
_audit_creation_date 04-18-03
_audit_creation_method CRYSTALS_ver_12-03-99
_cell_angle_alpha 90
_cell_angle_beta 90.80
_cell_angle_gamma 90
_cell_formula_units_Z 4
_cell_length_a 6.569
_cell_length_b 21.561
_cell_length_c 20.662
_cell_measurement_reflns_used 0
_cell_measurement_temperature 120
_cell_measurement_theta_max 0
_cell_measurement_theta_min 0
_cell_volume 2926.161
_computing_cell_refinement
; 
 Denzo/Scalepack (Otwinowski & Minor, 1996) 
;
_computing_data_collection
; 
 COLLECT (Nonius BV, 1997) 
;
_computing_data_reduction
; 
 Denzo/Scalepack (Otwinowski & Minor, 1996) 
;
_computing_molecular_graphics
; 
 CAMERON (Watkin et al 1996) 
;
_computing_publication_material
; 
 CRYSTALS (Watkin et al 2001) 
;
_computing_structure_refinement
; 
 CRYSTALS (Watkin et al 2001) 
;
_computing_structure_solution
; 
 SHELXS 86 (Sheldrick, 1986) 
;
_diffrn_ambient_temperature 120
_diffrn_measured_fraction_theta_max 0.288
_diffrn_measurement_device_type
; 
Enraf Nonius Kappa CCD 
;
_diffrn_measurement_method '\f & \w scans'
_diffrn_radiation_monochromator graphite
_diffrn_radiation_type 'Mo K\a'
_diffrn_radiation_wavelength 0.71073
_diffrn_reflns_av_R_equivalents 0.06
_diffrn_reflns_limit_h_max 8
_diffrn_reflns_limit_h_min -8
_diffrn_reflns_limit_k_max 27
_diffrn_reflns_limit_k_min 0
_diffrn_reflns_limit_l_max 26
_diffrn_reflns_limit_l_min 0
_diffrn_reflns_number 5870
_diffrn_reflns_theta_max 27.44
_diffrn_reflns_theta_min 4.06
_diffrn_standards_decay_% 0.00
_diffrn_standards_interval_count 0
_diffrn_standards_interval_time 0
_diffrn_standards_number 0
_exptl_absorpt_coefficient_mu 0.094
_exptl_absorpt_correction_T_max 0.99
_exptl_absorpt_correction_T_min 0.99
_exptl_absorpt_correction_type multi-scan
_exptl_absorpt_process_details
; 
 SORTAV (Blessing) 
;
_exptl_crystal_colour ' blue '
_exptl_crystal_density_diffrn 1.316
_exptl_crystal_description ' prism '
_exptl_crystal_F_000 1231.967
_exptl_crystal_size_max 0.42
_exptl_crystal_size_mid 0.14
_exptl_crystal_size_min 0.09
_refine_diff_density_max 0.87
_refine_diff_density_min -0.35
_refine_ls_extinction_method None
_refine_ls_goodness_of_fit_ref 1.0293
_refine_ls_hydrogen_treatment noref
_refine_ls_matrix_type full
_refine_ls_number_parameters 379
_refine_ls_number_reflns 1911
_refine_ls_R_factor_gt 0.0645
_refine_ls_shift/su_max 0.030835
_refine_ls_structure_factor_coef F
_refine_ls_weighting_details
;
 Method= Tukey and Prince 
 W = [weight] * [1-(deltaF/6*sigmaF)^2]^2 
 
 16.6 -7.46 14.9 
;
_refine_ls_weighting_scheme calc
_refine_ls_wR_factor_ref 0.0666
_reflns_limit_h_max 8
_reflns_limit_h_min -8
_reflns_limit_k_max 27
_reflns_limit_k_min 0
_reflns_limit_l_max 26
_reflns_limit_l_min 0
_reflns_number_gt 1911
_reflns_number_total 1924
_reflns_threshold_expression >3.00\s(I)
_cod_data_source_file ol0479040si20041018_110411.cif
_cod_data_source_block tpyrad
_cod_depositor_comments
;
The following automatic conversions were performed:

'_symmetry_cell_setting' value 'Monoclinic ' changed to 'monoclinic'
according to /home/saulius/struct/CIF-dictionaries/cif_core.dic
dictionary named 'cif_core.dic' version 2.4.1 from 2010-06-29.

Automatic conversion script
Id: cif_fix_values 1715 2011-07-08 13:25:40Z adriana 
;
_cod_original_cell_volume 2925.99731(19)
_cod_original_sg_symbol_H-M 'P 1 21/c 1 '
_cod_original_formula_sum ' C29 H37 N7 O6 '
_cod_database_code 1506917

loop_
_symmetry_equiv_pos_as_xyz
x,y,z
-x,-y,-z
-x,y+1/2,-z+1/2
x,-y+1/2,z+1/2

loop_
_atom_site_label
_atom_site_type_symbol
_atom_site_fract_x
_atom_site_fract_y
_atom_site_fract_z
_atom_site_U_iso_or_equiv
_atom_site_occupancy
_atom_site_adp_type
N1 N 0.7515(8) -0.0002(2) 0.5037(2) 0.0165 1.0000 Uani
N2 N 0.7716(7) -0.1359(2) 0.4005(2) 0.0163 1.0000 Uani
N3 N 0.8025(8) -0.0948(2) 0.1702(2) 0.0207 1.0000 Uani
N4 N 0.6602(8) -0.1811(2) 0.2008(2) 0.0225 1.0000 Uani
N5 N 0.7410(8) 0.0963(2) 0.6460(2) 0.0204 1.0000 Uani
N6 N 0.6536(8) 0.3163(2) 0.6066(2) 0.0220 1.0000 Uani
N7 N 0.8292(8) 0.2899(2) 0.6924(3) 0.0239 1.0000 Uani
O1 O 0.8896(7) -0.04132(18) 0.1721(2) 0.0272 1.0000 Uani
O2 O 0.5752(7) -0.22236(19) 0.2357(2) 0.0310 1.0000 Uani
O3 O 0.5477(7) 0.3142(2) 0.5533(2) 0.0299 1.0000 Uani
O4 O 0.9325(8) 0.2585(2) 0.7323(2) 0.0357 1.0000 Uani
C1 C 0.7560(9) -0.0607(3) 0.4879(3) 0.0179 1.0000 Uani
C5 C 0.7446(9) 0.0143(3) 0.5666(3) 0.0150 1.0000 Uani
C6 C 0.7568(9) -0.0747(3) 0.4168(3) 0.0141 1.0000 Uani
C9 C 0.7490(9) -0.1067(3) 0.2888(3) 0.0175 1.0000 Uani
C11 C 0.737(1) -0.1264(3) 0.2216(3) 0.0203 1.0000 Uani
C12 C 0.7491(12) -0.1256(3) 0.1074(3) 0.0315 1.0000 Uani
C13 C 0.6899(13) -0.1903(3) 0.1295(3) 0.0397 1.0000 Uani
C18 C 0.742(1) 0.0815(3) 0.5826(3) 0.0173 1.0000 Uani
C21 C 0.7341(9) 0.2040(3) 0.6157(3) 0.0189 1.0000 Uani
C23 C 0.736(1) 0.2687(3) 0.6383(3) 0.0202 1.0000 Uani
C24 C 0.7114(9) 0.3787(3) 0.6348(3) 0.0202 1.0000 Uani
C25 C 0.783(1) 0.3585(3) 0.7035(3) 0.0228 1.0000 Uani
C2 C 0.757(1) -0.1080(3) 0.5335(3) 0.0208 1.0000 Uani
C3 C 0.7515(11) -0.0922(3) 0.5983(3) 0.0271 1.0000 Uani
C4 C 0.748(1) -0.0299(3) 0.6152(3) 0.0206 1.0000 Uani
C7 C 0.7431(9) -0.0289(3) 0.3706(3) 0.0151 1.0000 Uani
C8 C 0.737(1) -0.0438(3) 0.3064(3) 0.0216 1.0000 Uani
C10 C 0.7699(9) -0.1506(3) 0.3380(3) 0.0160 1.0000 Uani
C19 C 0.7379(9) 0.1264(3) 0.5334(3) 0.0191 1.0000 Uani
C20 C 0.7326(9) 0.1883(3) 0.5508(3) 0.0202 1.0000 Uani
C22 C 0.739(1) 0.1567(3) 0.6617(3) 0.0211 1.0000 Uani
H21 H 0.768(1) -0.1500(3) 0.5204(3) 0.0260 1.0000 Uiso
H31 H 0.7479(11) -0.1236(3) 0.6305(3) 0.0384 1.0000 Uiso
H41 H 0.746(1) -0.0178(3) 0.6594(3) 0.0280 1.0000 Uiso
H71 H 0.7349(9) 0.0133(3) 0.3837(3) 0.0198 1.0000 Uiso
H81 H 0.727(1) -0.0125(3) 0.2741(3) 0.0305 1.0000 Uiso
H101 H 0.7809(9) -0.1931(3) 0.3264(3) 0.0181 1.0000 Uiso
H191 H 0.7381(9) 0.1144(3) 0.4891(3) 0.0238 1.0000 Uiso
H201 H 0.7299(9) 0.2199(3) 0.5188(3) 0.0276 1.0000 Uiso
H221 H 0.738(1) 0.1677(3) 0.7063(3) 0.0260 1.0000 Uiso
C14 C 0.5431(17) -0.0925(4) 0.0844(5) 0.0740 1.0000 Uani
H141 H 0.4988(17) -0.1103(4) 0.0446(5) 0.0941 1.0000 Uiso
H142 H 0.4404(17) -0.0977(4) 0.1159(5) 0.0941 1.0000 Uiso
H143 H 0.5688(17) -0.0495(4) 0.0785(5) 0.0941 1.0000 Uiso
C15 C 0.895(2) -0.1147(5) 0.0585(5) 0.1056 1.0000 Uani
H151 H 0.910(2) -0.0714(5) 0.0513(5) 0.0947 1.0000 Uiso
H152 H 1.022(2) -0.1318(5) 0.0718(5) 0.0947 1.0000 Uiso
H153 H 0.850(2) -0.1342(5) 0.0196(5) 0.0947 1.0000 Uiso
C16 C 0.5353(17) -0.2271(4) 0.0996(4) 0.0680 1.0000 Uani
H161 H 0.5613(17) -0.2322(4) 0.0548(4) 0.0685 1.0000 Uiso
H162 H 0.5273(17) -0.2666(4) 0.1197(4) 0.0685 1.0000 Uiso
H163 H 0.4101(17) -0.2057(4) 0.1048(4) 0.0685 1.0000 Uiso
C17 C 0.8936(16) -0.2318(4) 0.1277(4) 0.0603 1.0000 Uani
H171 H 0.9271(16) -0.2403(4) 0.0840(4) 0.0677 1.0000 Uiso
H172 H 0.8702(16) -0.2697(4) 0.1499(4) 0.0677 1.0000 Uiso
H173 H 1.0028(16) -0.2102(4) 0.1481(4) 0.0677 1.0000 Uiso
C26 C 0.8794(12) 0.4035(3) 0.5934(3) 0.0346 1.0000 Uani
H261 H 0.9211(12) 0.4431(3) 0.6089(3) 0.0429 1.0000 Uiso
H262 H 0.9913(12) 0.3757(3) 0.5955(3) 0.0429 1.0000 Uiso
H263 H 0.8327(12) 0.4072(3) 0.5499(3) 0.0429 1.0000 Uiso
C27 C 0.5284(12) 0.4219(3) 0.6343(4) 0.0381 1.0000 Uani
H271 H 0.5661(12) 0.4611(3) 0.6519(4) 0.0473 1.0000 Uiso
H272 H 0.4244(12) 0.4041(3) 0.6598(4) 0.0473 1.0000 Uiso
H273 H 0.4795(12) 0.4273(3) 0.5912(4) 0.0473 1.0000 Uiso
C28 C 0.9740(12) 0.3896(3) 0.7286(3) 0.0364 1.0000 Uani
H281 H 0.9480(12) 0.4324(3) 0.7356(3) 0.0435 1.0000 Uiso
H282 H 1.0160(12) 0.3708(3) 0.7682(3) 0.0435 1.0000 Uiso
H283 H 1.0786(12) 0.3852(3) 0.6976(3) 0.0435 1.0000 Uiso
C29 C 0.6188(12) 0.3597(3) 0.7547(3) 0.0380 1.0000 Uani
H291 H 0.5841(12) 0.4014(3) 0.7643(3) 0.0468 1.0000 Uiso
H292 H 0.6656(12) 0.3395(3) 0.7930(3) 0.0468 1.0000 Uiso
H293 H 0.5022(12) 0.3386(3) 0.7381(3) 0.0468 1.0000 Uiso
O11 O 0.1541(7) 0.2622(2) 0.5520(2) 0.0344 1.0000 Uani
H1 H 0.2864(7) 0.2801(2) 0.5522(2) 0.0150 1.0000 Uiso
H2 H 0.1760(7) 0.2211(2) 0.5673(2) 0.0150 1.0000 Uiso
O12 O 1.3030(8) -0.0414(2) 0.2256(2) 0.0398 1.0000 Uani
H3 H 1.1688(8) -0.0412(2) 0.2078(2) 0.0150 1.0000 Uiso
H4 H 1.2896(8) -0.0593(2) 0.2673(2) 0.0150 1.0000 Uiso

loop_
_atom_site_aniso_label
_atom_site_aniso_U_11
_atom_site_aniso_U_22
_atom_site_aniso_U_33
_atom_site_aniso_U_23
_atom_site_aniso_U_13
_atom_site_aniso_U_12
N1 0.021(3) 0.010(3) 0.018(3) -0.006(2) -0.004(2) -0.004(2)
N2 0.019(3) 0.016(3) 0.013(3) -0.001(2) -0.008(2) 0.002(2)
N3 0.036(3) 0.012(3) 0.014(3) -0.001(2) 0.002(2) 0.002(2)
N4 0.039(3) 0.017(3) 0.011(3) -0.003(2) 0.004(2) -0.000(3)
N5 0.026(3) 0.017(3) 0.018(3) -0.006(2) 0.002(2) 0.002(2)
N6 0.025(3) 0.020(3) 0.021(3) -0.005(2) -0.002(2) 0.002(2)
N7 0.023(3) 0.020(3) 0.029(3) -0.009(2) -0.004(2) 0.003(2)
O1 0.043(3) 0.012(2) 0.027(3) 0.0005(19) 0.003(2) -0.005(2)
O2 0.050(3) 0.020(2) 0.023(2) 0.000(2) 0.004(2) -0.012(2)
O3 0.040(3) 0.019(2) 0.031(3) -0.003(2) -0.011(2) 0.001(2)
O4 0.048(3) 0.023(3) 0.036(3) -0.009(2) -0.015(2) 0.009(2)
C1 0.019(3) 0.019(3) 0.016(3) -0.008(3) 0.010(2) -0.005(3)
C5 0.017(3) 0.011(3) 0.017(3) -0.002(2) -0.001(2) -0.002(2)
C6 0.019(3) 0.012(3) 0.012(3) -0.006(2) 0.005(2) 0.005(2)
C9 0.029(4) 0.014(3) 0.010(3) -0.004(2) 0.002(3) 0.000(3)
C11 0.026(4) 0.012(3) 0.023(4) -0.005(3) -0.001(3) 0.001(3)
C12 0.066(5) 0.015(3) 0.014(3) -0.005(3) 0.006(3) -0.010(3)
C13 0.074(6) 0.032(4) 0.013(3) 0.001(3) 0.000(3) -0.024(4)
C18 0.018(3) 0.011(3) 0.023(3) -0.006(3) 0.004(3) -0.000(2)
C21 0.019(4) 0.016(3) 0.022(4) -0.006(3) 0.003(3) -0.002(3)
C23 0.027(4) 0.010(3) 0.024(3) -0.006(3) 0.001(3) -0.000(3)
C24 0.020(4) 0.014(3) 0.027(4) -0.005(3) -0.000(3) -0.001(2)
C25 0.021(4) 0.011(3) 0.036(4) -0.008(3) 0.001(3) 0.002(3)
C2 0.035(4) 0.007(3) 0.021(4) -0.003(3) -0.005(3) -0.000(3)
C3 0.040(5) 0.024(4) 0.017(4) 0.001(3) -0.002(3) -0.000(3)
C4 0.037(4) 0.016(3) 0.009(3) -0.009(3) 0.005(3) 0.003(3)
C7 0.026(4) 0.007(3) 0.012(3) -0.003(2) 0.003(3) 0.004(2)
C8 0.022(3) 0.016(3) 0.027(4) 0.003(3) 0.006(3) 0.002(3)
C10 0.022(4) 0.012(3) 0.014(3) -0.007(2) 0.003(3) 0.003(3)
C19 0.027(4) 0.015(3) 0.015(3) -0.004(3) -0.000(3) 0.004(3)
C20 0.020(3) 0.019(3) 0.021(3) -0.005(3) -0.003(3) -0.003(3)
C22 0.029(4) 0.020(3) 0.015(3) -0.011(3) -0.000(3) -0.001(3)
C14 0.112(9) 0.040(5) 0.069(7) -0.004(5) -0.042(6) 0.012(5)
C15 0.200(14) 0.074(7) 0.044(6) -0.026(5) 0.048(7) -0.076(9)
C16 0.14(1) 0.034(5) 0.031(5) -0.010(4) 0.017(5) -0.032(5)
C17 0.094(8) 0.050(5) 0.037(5) -0.010(4) 0.008(5) 0.014(5)
C26 0.048(5) 0.023(4) 0.033(4) -0.003(3) 0.011(3) -0.014(3)
C27 0.043(5) 0.028(4) 0.043(5) -0.006(3) -0.001(4) 0.002(3)
C28 0.054(5) 0.021(4) 0.034(4) -0.003(3) -0.009(4) -0.010(3)
C29 0.057(5) 0.019(4) 0.038(4) -0.005(3) 0.010(4) 0.004(3)
O11 0.035(3) 0.028(2) 0.041(3) 0.015(2) -0.004(2) -0.004(2)
O12 0.056(4) 0.045(3) 0.018(3) 0.011(2) -0.004(2) 0.001(3)

loop_
_atom_type_symbol
_atom_type_scat_dispersion_real
_atom_type_scat_dispersion_imag
_atom_type_scat_Cromer_Mann_a1
_atom_type_scat_Cromer_Mann_b1
_atom_type_scat_Cromer_Mann_a2
_atom_type_scat_Cromer_Mann_b2
_atom_type_scat_Cromer_Mann_a3
_atom_type_scat_Cromer_Mann_b3
_atom_type_scat_Cromer_Mann_a4
_atom_type_scat_Cromer_Mann_b4
_atom_type_scat_Cromer_Mann_c
_atom_type_scat_source
'O   ' 0.0100 0.0100 3.0485 13.2771 2.2868 5.7011 1.5463 0.3239 0.8670 32.9089 0.2508 International_Tables_Vol_IV_Table_2.2B
'N   ' 0.0000 0.0000 12.2126 0.0057 3.1322 9.8933 2.0125 28.9975 1.1663 0.5826 -11.5290 International_Tables_Vol_IV_Table_2.2B
'C   ' 0.0000 0.0000 2.3100 20.8439 1.0200 10.2075 1.5886 0.5687 0.8650 51.6512 0.2156 International_Tables_Vol_IV_Table_2.2B
'H   ' 0.0000 0.0000 0.4930 10.5109 0.3229 26.1257 0.1402 3.1424 0.0408 57.7997 0.0030 International_Tables_Vol_IV_Table_2.2B

loop_
_geom_angle_atom_site_label_1
_geom_angle_atom_site_label_2
_geom_angle_atom_site_label_3
_geom_angle
_geom_angle_publ_flag
C1 N1 C5 117.6(5) yes
C6 N2 C10 118.1(5) yes
O1 N3 C11 125.4(5) yes
O1 N3 C12 121.5(5) yes
C11 N3 C12 113.0(5) yes
O2 N4 C11 126.3(5) yes
O2 N4 C13 121.7(5) yes
C11 N4 C13 112.0(5) yes
C18 N5 C22 117.7(5) yes
O3 N6 C23 127.1(5) yes
O3 N6 C24 119.2(5) yes
C23 N6 C24 113.4(5) yes
O4 N7 C23 126.5(5) yes
O4 N7 C25 121.9(5) yes
C23 N7 C25 111.4(5) yes
N1 C1 C6 115.7(5) yes
N1 C1 C2 123.1(5) yes
C6 C1 C2 121.2(5) yes
N1 C5 C18 116.3(5) yes
N1 C5 C4 122.9(5) yes
C18 C5 C4 120.7(5) yes
N2 C6 C1 115.9(5) yes
N2 C6 C7 121.8(5) yes
C1 C6 C7 122.3(5) yes
C11 C9 C8 121.7(5) yes
C11 C9 C10 120.1(5) yes
C8 C9 C10 118.2(5) yes
N3 C11 N4 108.3(5) yes
N3 C11 C9 126.7(5) yes
N4 C11 C9 125.0(5) yes
N3 C12 C13 101.7(5) yes
N3 C12 C14 104.4(6) yes
C13 C12 C14 106.3(7) yes
N3 C12 C15 113.0(7) yes
C13 C12 C15 122.9(7) yes
C14 C12 C15 107.0(9) yes
N4 C13 C12 102.2(5) yes
N4 C13 C16 113.5(6) yes
C12 C13 C16 124.4(7) yes
N4 C13 C17 102.5(6) yes
C12 C13 C17 106.7(7) yes
C16 C13 C17 105.6(7) yes
N5 C18 C5 116.5(5) yes
N5 C18 C19 122.8(5) yes
C5 C18 C19 120.8(5) yes
C23 C21 C20 122.8(6) yes
C23 C21 C22 118.5(5) yes
C20 C21 C22 118.8(5) yes
N6 C23 N7 109.0(5) yes
N6 C23 C21 125.0(6) yes
N7 C23 C21 126.0(6) yes
N6 C24 C25 100.0(4) yes
N6 C24 C26 106.2(5) yes
C25 C24 C26 113.8(6) yes
N6 C24 C27 110.4(5) yes
C25 C24 C27 114.1(5) yes
C26 C24 C27 111.4(6) yes
N7 C25 C24 101.2(5) yes
N7 C25 C28 108.6(5) yes
C24 C25 C28 115.5(5) yes
N7 C25 C29 105.3(5) yes
C24 C25 C29 114.8(5) yes
C28 C25 C29 110.4(6) yes
C1 C2 C3 118.6(5) yes
C1 C2 H21 120.4(3) no
C3 C2 H21 120.9(4) no
C2 C3 C4 118.8(6) yes
C2 C3 H31 120.4(4) no
C4 C3 H31 120.7(4) no
C5 C4 C3 118.9(5) yes
C5 C4 H41 120.4(3) no
C3 C4 H41 120.7(4) no
C6 C7 C8 120.4(5) yes
C6 C7 H71 119.6(3) no
C8 C7 H71 120.0(3) no
C9 C8 C7 118.5(6) yes
C9 C8 H81 120.4(3) no
C7 C8 H81 121.1(3) no
N2 C10 C9 123.0(5) yes
N2 C10 H101 118.4(3) no
C9 C10 H101 118.6(3) no
C18 C19 C20 118.5(5) yes
C18 C19 H191 120.6(3) no
C20 C19 H191 120.9(4) no
C21 C20 C19 119.4(6) yes
C21 C20 H201 119.9(4) no
C19 C20 H201 120.7(4) no
N5 C22 C21 122.9(6) yes
N5 C22 H221 118.5(4) no
C21 C22 H221 118.5(3) no
C12 C14 H141 109.0(4) no
C12 C14 H142 110.5(5) no
H141 C14 H142 109.476 no
C12 C14 H143 108.8(4) no
H141 C14 H143 109.475 no
H142 C14 H143 109.475 no
C12 C15 H151 110.3(5) no
C12 C15 H152 109.2(7) no
H151 C15 H152 109.476 no
C12 C15 H153 108.9(5) no
H151 C15 H153 109.476 no
H152 C15 H153 109.476 no
C13 C16 H161 110.5(4) no
C13 C16 H162 110.7(5) no
H161 C16 H162 109.477 no
C13 C16 H163 107.1(6) no
H161 C16 H163 109.475 no
H162 C16 H163 109.477 no
C13 C17 H171 109.5(4) no
C13 C17 H172 109.0(4) no
H171 C17 H172 109.476 no
C13 C17 H173 109.9(4) no
H171 C17 H173 109.477 no
H172 C17 H173 109.475 no
C24 C26 H261 109.8(3) no
C24 C26 H262 108.9(4) no
H261 C26 H262 109.476 no
C24 C26 H263 109.8(4) no
H261 C26 H263 109.474 no
H262 C26 H263 109.477 no
C24 C27 H271 109.9(4) no
C24 C27 H272 108.8(4) no
H271 C27 H272 109.476 no
C24 C27 H273 109.7(4) no
H271 C27 H273 109.476 no
H272 C27 H273 109.476 no
C25 C28 H281 109.6(4) no
C25 C28 H282 109.6(4) no
H281 C28 H282 109.476 no
C25 C28 H283 109.2(4) no
H281 C28 H283 109.476 no
H282 C28 H283 109.476 no
C25 C29 H291 109.6(3) no
C25 C29 H292 110.2(4) no
H291 C29 H292 109.476 no
C25 C29 H293 108.5(4) no
H291 C29 H293 109.476 no
H292 C29 H293 109.476 no
H1 O11 H2 104.007 no
H3 O12 H4 104.828 no

loop_
_geom_bond_atom_site_label_1
_geom_bond_atom_site_label_2
_geom_bond_distance
_geom_bond_publ_flag
N1 C1 1.347(7) yes
N1 C5 1.338(7) yes
N2 C6 1.365(7) yes
N2 C10 1.331(7) yes
N3 O1 1.288(6) yes
N3 C11 1.336(8) yes
N3 C12 1.496(8) yes
N4 O2 1.279(6) yes
N4 C11 1.352(8) yes
N4 C13 1.501(8) yes
N5 C18 1.347(8) yes
N5 C22 1.344(8) yes
N6 O3 1.294(6) yes
N6 C23 1.330(8) yes
N6 C24 1.513(8) yes
N7 O4 1.259(7) yes
N7 C23 1.346(8) yes
N7 C25 1.526(8) yes
C1 C6 1.498(8) yes
C1 C2 1.388(8) yes
C5 C18 1.487(8) yes
C5 C4 1.384(8) yes
C6 C7 1.375(8) yes
C9 C11 1.453(8) yes
C9 C8 1.406(8) yes
C9 C10 1.395(8) yes
C12 C13 1.521(9) yes
C12 C14 1.595(12) yes
C12 C15 1.421(12) yes
C13 C16 1.423(11) yes
C13 C17 1.610(13) yes
C18 C19 1.404(9) yes
C21 C23 1.471(8) yes
C21 C20 1.383(8) yes
C21 C22 1.396(8) yes
C24 C25 1.553(9) yes
C24 C26 1.503(9) yes
C24 C27 1.521(9) yes
C25 C28 1.506(9) yes
C25 C29 1.524(9) yes
C2 C3 1.381(8) yes
C2 H21 0.950 no
C3 C4 1.389(9) yes
C3 H31 0.950 no
C4 H41 0.950 no
C7 C8 1.366(8) yes
C7 H71 0.950 no
C8 H81 0.950 no
C10 H101 0.950 no
C19 C20 1.381(8) yes
C19 H191 0.950 no
C20 H201 0.950 no
C22 H221 0.950 no
C14 H141 0.950 no
C14 H142 0.950 no
C14 H143 0.950 no
C15 H151 0.950 no
C15 H152 0.950 no
C15 H153 0.950 no
C16 H161 0.950 no
C16 H162 0.950 no
C16 H163 0.950 no
C17 H171 0.950 no
C17 H172 0.950 no
C17 H173 0.950 no
C26 H261 0.950 no
C26 H262 0.950 no
C26 H263 0.950 no
C27 H271 0.950 no
C27 H272 0.950 no
C27 H273 0.950 no
C28 H281 0.950 no
C28 H282 0.950 no
C28 H283 0.950 no
C29 H291 0.950 no
C29 H292 0.950 no
C29 H293 0.950 no
O11 H1 0.950 no
O11 H2 0.950 no
O12 H3 0.950 no
O12 H4 0.950 no
